data_7237408
loop_
_publ_author_name
'Alkan-Zambada, Murat'
'Keller, Sarah'
'Mart\'inez-Sarti, Laura'
'Prescimone, Alessandro'
'Junquera-Hern\'andez, Jos\'e M.'
'Constable, Edwin C.'
'Bolink, Henk J.'
'Sessolo, Michele'
'Ort\'i, Enrique'
'Housecroft, Catherine E.'

_publ_section_title
;
 [Cu(P^P)(N^N)][PF6] compounds with bis(phosphane) and 6-alkoxy,
 6-alkylthio, 6-phenyloxy and 6-phenylthio-substituted
 2,2&#x2032;-bipyridine ligands for light-emitting electrochemical cells
;
_journal_issue 31
_journal_name_full 'Journal of Materials Chemistry C'
_journal_page_first 8460
_journal_paper_doi 10.1039/C8TC02882F
_journal_volume 6
_journal_year 2018
_chemical_compound_source 'Murat Alkan'
_chemical_formula_moiety 'C47 H38 Cu1 F6 N2 O2 P3'
_chemical_formula_sum 'C47 H38 Cu F6 N2 O2 P3'
_chemical_formula_weight 933.29
_space_group_IT_number 14
_space_group_name_Hall '-P 2ybc'
_space_group_name_H-M_alt 'P 1 21/c 1'
_symmetry_cell_setting monoclinic
_symmetry_space_group_name_Hall '-P 2ybc'
_symmetry_space_group_name_H-M 'P 1 21/c 1'
_atom_sites_solution_hydrogens difmap
_atom_sites_solution_primary other
_audit_creation_date 2016-04-15
_audit_creation_method CRYSTALS_ver_14.61_build_5809
_audit_update_record
;
2017-07-15 deposited with the CCDC.
2018-07-19 downloaded from the CCDC.
;
_cell_angle_alpha 90
_cell_angle_beta 108.260(4)
_cell_angle_gamma 90
_cell_formula_units_Z 4
_cell_length_a 10.7304(8)
_cell_length_b 43.541(3)
_cell_length_c 9.6702(7)
_cell_measurement_reflns_used 9014
_cell_measurement_temperature 123
_cell_measurement_theta_max 70
_cell_measurement_theta_min 4
_cell_volume 4290.5(5)
_computing_cell_refinement 'Apex2 (Bruker AXS, 2006)'
_computing_data_collection 'Apex2 (Bruker AXS, 2006)'
_computing_data_reduction 'Apex2 (Bruker AXS, 2006)'
_computing_molecular_graphics 'CAMERON (Watkin et al., 1996)'
_computing_publication_material 'CRYSTALS (Betteridge et al., 2003)'
_computing_structure_refinement 'CRYSTALS (Betteridge et al., 2003)'
_computing_structure_solution 'Superflip (Palatinus & Chapuis, 2007)'
_diffrn_ambient_temperature 123
_diffrn_measured_fraction_theta_full 0.984
_diffrn_measured_fraction_theta_max 0.944
_diffrn_measurement_device Area
_diffrn_measurement_device_type 'Bruker Kappa Apex2'
_diffrn_measurement_method '\f & \w scans'
_diffrn_radiation_monochromator graphite
_diffrn_radiation_type 'Cu K\a'
_diffrn_radiation_wavelength 1.54178
_diffrn_reflns_av_R_equivalents 0.030
_diffrn_reflns_limit_h_max 12
_diffrn_reflns_limit_h_min -12
_diffrn_reflns_limit_k_max 28
_diffrn_reflns_limit_k_min -52
_diffrn_reflns_limit_l_max 10
_diffrn_reflns_limit_l_min -11
_diffrn_reflns_number 28076
_diffrn_reflns_theta_full 67.000
_diffrn_reflns_theta_max 70.097
_diffrn_reflns_theta_min 4.061
_diffrn_standards_number 0
_exptl_absorpt_coefficient_mu 2.359
_exptl_absorpt_correction_T_max 0.83
_exptl_absorpt_correction_T_min 0.73
_exptl_absorpt_correction_type multi-scan
_exptl_absorpt_process_details 'SADABS (Siemens, 1996)'
_exptl_crystal_colour yellow
_exptl_crystal_density_diffrn 1.445
_exptl_crystal_density_method 'not measured'
_exptl_crystal_description block
_exptl_crystal_F_000 1912
_exptl_crystal_recrystallization_method
; 
DCM / Et2O 
;
_exptl_crystal_size_max 0.110
_exptl_crystal_size_mid 0.080
_exptl_crystal_size_min 0.080
_refine_diff_density_max 2.89
_refine_diff_density_min -1.46
_refine_ls_extinction_method None
_refine_ls_goodness_of_fit_ref 1.0713
_refine_ls_hydrogen_treatment constr
_refine_ls_matrix_type full
_refine_ls_number_parameters 583
_refine_ls_number_reflns 7625
_refine_ls_number_restraints 664
_refine_ls_R_factor_all 0.0977
_refine_ls_R_factor_gt 0.0951
_refine_ls_shift/su_max 0.0005853
_refine_ls_shift/su_mean 0.0000247
_refine_ls_structure_factor_coef Fsqd
_refine_ls_weighting_details
;
 Method, part 1, Chebychev polynomial, (Watkin, 1994, Prince, 1982) 
 [weight] = 1.0/[A~0~*T~0~(x)+A~1~*T~1~(x) ... +A~n-1~]*T~n-1~(x)] 
 where A~i~ are the Chebychev coefficients listed below and x= Fcalc/Fmax 
 Method = Robust Weighting (Prince, 1982) 
 W = [weight] * [1-(deltaF/6*sigmaF)^2^]^2^ 
 A~i~ are: 
 5.94 7.97 2.32 
;
_refine_ls_weighting_scheme calc
_refine_ls_wR_factor_all 0.2338
_refine_ls_wR_factor_gt 0.2331
_refine_ls_wR_factor_ref 0.2338
_reflns_limit_h_max 12
_reflns_limit_h_min -12
_reflns_limit_k_max 52
_reflns_limit_k_min 0
_reflns_limit_l_max 11
_reflns_limit_l_min 0
_reflns_number_gt 7266
_reflns_number_total 7688
_reflns_threshold_expression I>2.0\s(I)
_oxford_diffrn_Wilson_B_factor 0.00
_oxford_diffrn_Wilson_scale 0.00
_oxford_refine_ls_r_factor_ref 0.0977
_oxford_refine_ls_scale 0.09862(6)
_oxford_reflns_number_all 7626
_oxford_reflns_threshold_expression_ref I>-3.0\s(I)
_oxford_structure_analysis_title 'alex in P2(1)/c'
_cod_data_source_file c8tc02882f2.cif
_cod_data_source_block ALM014_123K
_cod_depositor_comments
;
The following automatic conversions were performed:

data item '_atom_sites_solution_primary' value 'Other' was changed to
'other' in accordance with the
/home/saulius/struct/COD-crude-data/automatic-downloads/DataCite-retrospective/RSC/depositions/lib/dictionaries/cif_core.dic
dictionary named 'cif_core.dic' version 2.4.2 last updated on
2011-04-26.

Automatic conversion script
Id: cif_fix_values 6909 2019-04-08 15:41:33Z antanas 
;
_cod_original_sg_symbol_H-M 'P 21/c '
_cod_original_formula_sum 'C47 H38 Cu1 F6 N2 O2 P3'
_cod_database_code 7237408

loop_
_symmetry_equiv_pos_as_xyz
x,y,z
-x,-y,-z
x,-y+1/2,z+1/2
-x,y+1/2,-z+1/2

loop_
_atom_site_label
_atom_site_type_symbol
_atom_site_fract_x
_atom_site_fract_y
_atom_site_fract_z
_atom_site_U_iso_or_equiv
_atom_site_occupancy
_atom_site_adp_type
_atom_site_refinement_flags_posn
_atom_site_refinement_flags_adp
Cu1 Cu 0.51040(6) 0.385832(14) 0.13063(6) 0.0246 1.0000 Uani . U
P1 P 0.54553(10) 0.40103(2) 0.36444(11) 0.0238 1.0000 Uani . U
P2 P 0.36154(10) 0.34830(2) 0.05813(11) 0.0235 1.0000 Uani . U
P3 P 0.0000 0.5000 0.0000 0.0440 1.0000 Uani S U
P4 P -0.0313(3) 0.24853(7) 0.0130(4) 0.0526 0.5000 Uani D U
F1 F 0.0500(4) 0.46554(8) -0.0196(4) 0.0552 1.0000 Uani . U
F2 F 0.1378(4) 0.50732(8) 0.1151(4) 0.0540 1.0000 Uani . U
F3 F -0.0508(4) 0.48834(10) 0.1285(4) 0.0612 1.0000 Uani . U
F4 F -0.1689(6) 0.23281(18) 0.0012(11) 0.1048 0.5000 Uani D U
F5 F -0.0289(11) 0.26130(19) 0.1661(7) 0.1228 0.5000 Uani D U
F6 F -0.1242(6) 0.27606(14) -0.0614(5) 0.0592 0.5000 Uani D U
F7 F 0.0954(7) 0.26451(17) 0.0253(11) 0.1035 0.5000 Uani D U
F8 F -0.0404(8) 0.23593(16) -0.1395(6) 0.0712 0.5000 Uani D U
F9 F 0.0311(5) 0.22056(10) 0.0858(4) 0.0277 0.5000 Uani D U
O1 O 0.7596(4) 0.34699(9) 0.2048(5) 0.0467 1.0000 Uani . U
O2 O 0.2549(3) 0.39251(7) 0.2132(3) 0.0274 1.0000 Uani . U
N1 N 0.6803(4) 0.38844(9) 0.0779(4) 0.0327 1.0000 Uani . U
N2 N 0.4767(4) 0.42623(9) 0.0065(4) 0.0353 1.0000 Uani . U
C1 C 0.8593(6) 0.32370(17) 0.2541(10) 0.0663 1.0000 Uani . U
C2 C 0.7796(5) 0.36952(12) 0.1212(6) 0.0383 1.0000 Uani . U
C3 C 0.8965(6) 0.37365(15) 0.0849(6) 0.0459 1.0000 Uani . U
C4 C 0.9014(6) 0.39884(15) 0.0029(6) 0.0478 1.0000 Uani . U
C5 C 0.8018(6) 0.41912(14) -0.0412(6) 0.0434 1.0000 Uani . U
C6 C 0.6884(5) 0.41390(12) -0.0036(5) 0.0358 1.0000 Uani . U
C7 C 0.5744(6) 0.43417(12) -0.0443(5) 0.0391 1.0000 Uani . U
C8 C 0.5651(7) 0.46127(13) -0.1302(6) 0.0470 1.0000 Uani . U
C9 C 0.4543(7) 0.47846(14) -0.1572(6) 0.0517 1.0000 Uani . U
C10 C 0.3555(6) 0.47095(13) -0.1036(6) 0.0484 1.0000 Uani . U
C11 C 0.3647(6) 0.44383(12) -0.0217(5) 0.0410 1.0000 Uani . U
C12 C 0.5646(4) 0.37233(11) 0.5068(5) 0.0265 1.0000 Uani . U
C13 C 0.5248(4) 0.37695(12) 0.6296(5) 0.0296 1.0000 Uani . U
C14 C 0.5474(5) 0.35504(13) 0.7374(5) 0.0415 1.0000 Uani . U
C15 C 0.6091(5) 0.32795(13) 0.7245(5) 0.0408 1.0000 Uani . U
C16 C 0.6500(5) 0.32251(12) 0.6028(6) 0.0390 1.0000 Uani . U
C17 C 0.6271(4) 0.34503(11) 0.4943(5) 0.0301 1.0000 Uani . U
C18 C 0.6912(4) 0.42539(10) 0.4381(5) 0.0278 1.0000 Uani . U
C19 C 0.7683(4) 0.42485(11) 0.5831(5) 0.0306 1.0000 Uani . U
C20 C 0.8793(5) 0.44313(11) 0.6307(5) 0.0319 1.0000 Uani . U
C21 C 0.9175(4) 0.46172(10) 0.5368(5) 0.0296 1.0000 Uani . U
C22 C 0.8411(5) 0.46244(11) 0.3904(5) 0.0332 1.0000 Uani . U
C23 C 0.7289(4) 0.44451(11) 0.3425(5) 0.0296 1.0000 Uani . U
C24 C 0.4127(4) 0.42589(10) 0.3807(5) 0.0275 1.0000 Uani . U
C25 C 0.4348(5) 0.45309(11) 0.4590(5) 0.0337 1.0000 Uani . U
C26 C 0.3301(5) 0.47212(12) 0.4597(6) 0.0361 1.0000 Uani . U
C27 C 0.2024(5) 0.46404(12) 0.3840(5) 0.0360 1.0000 Uani . U
C28 C 0.1784(5) 0.43683(11) 0.3053(5) 0.0339 1.0000 Uani . U
C29 C 0.2824(4) 0.41839(10) 0.3033(5) 0.0278 1.0000 Uani . U
C30 C 0.2569(4) 0.36356(10) 0.2769(5) 0.0275 1.0000 Uani . U
C31 C 0.2187(4) 0.35945(12) 0.3988(5) 0.0327 1.0000 Uani . U
C32 C 0.2161(5) 0.32968(13) 0.4511(6) 0.0407 1.0000 Uani . U
C33 C 0.2508(5) 0.30519(12) 0.3834(6) 0.0395 1.0000 Uani . U
C34 C 0.2909(5) 0.30961(11) 0.2609(6) 0.0340 1.0000 Uani . U
C35 C 0.2960(4) 0.33909(10) 0.2065(5) 0.0257 1.0000 Uani . U
C36 C 0.4165(4) 0.31137(10) 0.0091(5) 0.0277 1.0000 Uani . U
C37 C 0.5260(5) 0.29746(11) 0.1060(6) 0.0366 1.0000 Uani . U
C38 C 0.5747(5) 0.26986(12) 0.0716(7) 0.0413 1.0000 Uani . U
C39 C 0.5140(6) 0.25640(12) -0.0646(7) 0.0464 1.0000 Uani . U
C40 C 0.4094(7) 0.27030(12) -0.1606(6) 0.0455 1.0000 Uani . U
C41 C 0.3583(5) 0.29744(11) -0.1249(5) 0.0368 1.0000 Uani . U
C42 C 0.2124(4) 0.35580(11) -0.0933(5) 0.0297 1.0000 Uani . U
C43 C 0.1016(5) 0.33823(14) -0.1113(6) 0.0422 1.0000 Uani . U
C44 C -0.0103(6) 0.34302(18) -0.2317(7) 0.0550 1.0000 Uani . U
C45 C -0.0089(6) 0.36560(16) -0.3309(6) 0.0516 1.0000 Uani . U
C46 C 0.1006(6) 0.38360(13) -0.3113(6) 0.0446 1.0000 Uani . U
C47 C 0.2136(5) 0.37857(11) -0.1951(5) 0.0338 1.0000 Uani . U
H11 H 0.8326 0.3091 0.3124 0.0799 1.0000 Uiso R .
H12 H 0.9395 0.3330 0.3099 0.0799 1.0000 Uiso R .
H13 H 0.8715 0.3136 0.1721 0.0799 1.0000 Uiso R .
H31 H 0.9675 0.3596 0.1158 0.0551 1.0000 Uiso R .
H41 H 0.9784 0.4022 -0.0234 0.0572 1.0000 Uiso R .
H51 H 0.8090 0.4367 -0.0965 0.0528 1.0000 Uiso R .
H81 H 0.6339 0.4669 -0.1676 0.0569 1.0000 Uiso R .
H91 H 0.4468 0.4965 -0.2142 0.0657 1.0000 Uiso R .
H101 H 0.2803 0.4837 -0.1219 0.0601 1.0000 Uiso R .
H111 H 0.2953 0.4377 0.0135 0.0503 1.0000 Uiso R .
H131 H 0.4817 0.3955 0.6392 0.0370 1.0000 Uiso R .
H141 H 0.5205 0.3586 0.8207 0.0496 1.0000 Uiso R .
H151 H 0.6230 0.3127 0.7981 0.0508 1.0000 Uiso R .
H161 H 0.6934 0.3039 0.5944 0.0468 1.0000 Uiso R .
H171 H 0.6549 0.3416 0.4115 0.0373 1.0000 Uiso R .
H191 H 0.7449 0.4119 0.6502 0.0371 1.0000 Uiso R .
H201 H 0.9303 0.4427 0.7307 0.0377 1.0000 Uiso R .
H211 H 0.9946 0.4739 0.5705 0.0374 1.0000 Uiso R .
H221 H 0.8656 0.4753 0.3240 0.0392 1.0000 Uiso R .
H231 H 0.6770 0.4452 0.2429 0.0349 1.0000 Uiso R .
H251 H 0.5219 0.4589 0.5128 0.0405 1.0000 Uiso R .
H261 H 0.3469 0.4908 0.5127 0.0439 1.0000 Uiso R .
H271 H 0.1317 0.4769 0.3863 0.0432 1.0000 Uiso R .
H281 H 0.0911 0.4311 0.2525 0.0407 1.0000 Uiso R .
H311 H 0.1927 0.3765 0.4448 0.0396 1.0000 Uiso R .
H321 H 0.1905 0.3265 0.5356 0.0468 1.0000 Uiso R .
H331 H 0.2477 0.2851 0.4200 0.0477 1.0000 Uiso R .
H341 H 0.3149 0.2924 0.2144 0.0406 1.0000 Uiso R .
H371 H 0.5672 0.3067 0.1979 0.0438 1.0000 Uiso R .
H381 H 0.6488 0.2604 0.1391 0.0505 1.0000 Uiso R .
H391 H 0.5470 0.2377 -0.0902 0.0544 1.0000 Uiso R .
H401 H 0.3696 0.2613 -0.2535 0.0559 1.0000 Uiso R .
H411 H 0.2832 0.3065 -0.1924 0.0459 1.0000 Uiso R .
H431 H 0.1008 0.3229 -0.0418 0.0511 1.0000 Uiso R .
H441 H -0.0863 0.3308 -0.2445 0.0654 1.0000 Uiso R .
H451 H -0.0840 0.3687 -0.4135 0.0625 1.0000 Uiso R .
H461 H 0.0990 0.3997 -0.3781 0.0526 1.0000 Uiso R .
H471 H 0.2906 0.3903 -0.1851 0.0401 1.0000 Uiso R .

loop_
_atom_site_aniso_label
_atom_site_aniso_U_11
_atom_site_aniso_U_22
_atom_site_aniso_U_33
_atom_site_aniso_U_23
_atom_site_aniso_U_13
_atom_site_aniso_U_12
Cu1 0.0257(4) 0.0248(4) 0.0220(4) 0.0004(2) 0.0057(3) -0.0039(2)
P1 0.0231(5) 0.0257(5) 0.0210(5) -0.0018(4) 0.0048(4) -0.0025(4)
P2 0.0240(5) 0.0224(5) 0.0228(5) -0.0016(4) 0.0055(4) -0.0019(4)
P3 0.0543(11) 0.0414(10) 0.0333(9) 0.0033(8) 0.0091(8) -0.0180(8)
P4 0.0658(19) 0.0333(14) 0.0615(18) 0.0046(12) 0.0237(16) 0.0236(12)
F1 0.059(2) 0.0507(15) 0.0525(19) -0.0048(14) 0.0122(15) -0.0084(14)
F2 0.0574(16) 0.0466(17) 0.0480(17) 0.0021(14) 0.0018(13) -0.0153(14)
F3 0.067(2) 0.074(2) 0.0471(17) 0.0170(16) 0.0241(15) -0.0010(18)
F4 0.066(3) 0.093(5) 0.178(10) 0.002(6) 0.071(5) 0.024(3)
F5 0.221(11) 0.082(6) 0.059(3) -0.001(4) 0.034(5) 0.067(6)
F6 0.091(5) 0.070(4) 0.024(3) 0.015(3) 0.028(3) 0.072(3)
F7 0.087(4) 0.059(5) 0.145(8) 0.011(5) 0.007(5) -0.015(3)
F8 0.099(6) 0.060(5) 0.057(3) 0.001(3) 0.028(4) 0.016(4)
F9 0.044(3) 0.032(2) 0.0131(19) 0.0081(17) 0.0184(19) 0.020(2)
O1 0.0366(19) 0.0423(19) 0.060(2) 0.0111(16) 0.0138(17) 0.0080(15)
O2 0.0319(16) 0.0246(13) 0.0235(14) -0.0012(10) 0.0055(12) -0.0007(12)
N1 0.0311(16) 0.040(2) 0.0274(19) -0.0022(14) 0.0099(15) -0.0093(13)
N2 0.0456(19) 0.0275(16) 0.0255(18) 0.0012(13) 0.0006(15) -0.0073(14)
C1 0.041(3) 0.054(4) 0.101(5) 0.023(4) 0.018(3) 0.014(2)
C2 0.038(2) 0.040(2) 0.037(3) -0.0060(17) 0.0123(19) -0.0053(16)
C3 0.038(2) 0.055(3) 0.043(3) -0.004(2) 0.011(2) -0.008(2)
C4 0.050(3) 0.055(3) 0.043(3) -0.009(2) 0.022(2) -0.015(2)
C5 0.052(2) 0.047(3) 0.034(3) -0.007(2) 0.017(2) -0.0188(18)
C6 0.051(2) 0.038(2) 0.020(2) -0.0092(15) 0.0140(18) -0.0167(16)
C7 0.055(2) 0.037(2) 0.021(2) -0.0030(16) 0.0050(18) -0.0129(16)
C8 0.068(3) 0.040(3) 0.033(3) -0.0001(19) 0.017(2) -0.009(2)
C9 0.077(3) 0.038(3) 0.035(3) 0.005(2) 0.010(2) 0.000(2)
C10 0.064(3) 0.035(2) 0.039(3) 0.005(2) 0.006(2) 0.009(2)
C11 0.057(3) 0.031(2) 0.026(2) -0.0034(16) -0.001(2) 0.0060(19)
C12 0.0218(19) 0.0315(18) 0.0236(17) 0.0011(13) 0.0033(15) -0.0064(14)
C13 0.021(2) 0.040(2) 0.026(2) -0.0022(15) 0.0045(16) -0.0068(17)
C14 0.044(3) 0.051(2) 0.025(2) 0.0025(18) 0.005(2) -0.015(2)
C15 0.036(3) 0.047(2) 0.031(2) 0.010(2) -0.0008(18) -0.0157(18)
C16 0.035(2) 0.036(2) 0.035(2) 0.0057(17) -0.0035(18) -0.001(2)
C17 0.027(2) 0.0317(19) 0.027(2) -0.0005(15) 0.0026(17) -0.0047(16)
C18 0.0286(18) 0.027(2) 0.0264(17) -0.0025(15) 0.0066(14) -0.0024(14)
C19 0.030(2) 0.035(2) 0.0252(18) 0.0009(17) 0.0060(15) -0.0053(16)
C20 0.031(2) 0.035(2) 0.026(2) -0.0035(16) 0.0028(16) -0.0051(17)
C21 0.024(2) 0.027(2) 0.0351(19) -0.0056(17) 0.0066(15) -0.0051(16)
C22 0.041(2) 0.028(2) 0.0303(18) -0.0036(18) 0.0103(17) -0.0088(17)
C23 0.033(2) 0.031(2) 0.0240(19) -0.0027(16) 0.0077(16) -0.0042(16)
C24 0.0296(16) 0.0287(19) 0.024(2) -0.0016(14) 0.0083(15) -0.0011(13)
C25 0.033(2) 0.031(2) 0.037(2) -0.0077(17) 0.0102(19) -0.0059(16)
C26 0.040(2) 0.032(2) 0.036(2) -0.0097(19) 0.0124(19) -0.0008(17)
C27 0.0345(19) 0.038(2) 0.036(2) -0.0055(18) 0.0125(18) 0.0074(18)
C28 0.031(2) 0.033(2) 0.037(2) -0.0018(18) 0.0100(18) 0.0018(16)
C29 0.0296(17) 0.0270(19) 0.026(2) -0.0026(14) 0.0079(15) -0.0015(14)
C30 0.027(2) 0.0272(16) 0.0254(19) 0.0002(14) 0.0043(16) -0.0035(16)
C31 0.028(2) 0.038(2) 0.032(2) -0.0017(18) 0.0095(17) -0.0040(19)
C32 0.043(3) 0.046(2) 0.037(3) 0.0075(19) 0.020(2) -0.007(2)
C33 0.038(3) 0.036(2) 0.048(3) 0.0121(19) 0.019(2) -0.004(2)
C34 0.034(2) 0.0283(19) 0.042(2) 0.0033(18) 0.0143(19) -0.0059(18)
C35 0.0233(19) 0.0277(17) 0.0244(18) 0.0009(14) 0.0053(14) -0.0043(15)
C36 0.031(2) 0.0208(16) 0.0345(19) -0.0002(14) 0.0145(15) -0.0010(13)
C37 0.039(2) 0.030(2) 0.038(2) -0.0007(18) 0.0070(17) 0.0027(17)
C38 0.035(3) 0.032(2) 0.056(3) -0.001(2) 0.012(2) 0.0043(18)
C39 0.065(3) 0.028(2) 0.050(3) -0.0025(19) 0.025(2) 0.005(2)
C40 0.069(3) 0.030(2) 0.038(3) -0.0061(19) 0.017(2) 0.000(2)
C41 0.048(3) 0.029(2) 0.033(2) -0.0027(17) 0.0131(19) -0.0009(18)
C42 0.0288(17) 0.031(2) 0.0253(18) -0.0074(14) 0.0027(13) 0.0046(14)
C43 0.031(2) 0.053(3) 0.040(2) -0.003(2) 0.0068(17) -0.0032(19)
C44 0.030(2) 0.077(4) 0.050(3) -0.011(2) 0.0002(19) -0.003(2)
C45 0.040(2) 0.064(3) 0.037(3) -0.013(2) -0.008(2) 0.017(2)
C46 0.054(3) 0.043(3) 0.028(2) -0.001(2) 0.0020(19) 0.0171(19)
C47 0.039(2) 0.032(2) 0.028(2) -0.0052(15) 0.0068(16) 0.0075(18)

loop_
_atom_type_symbol
_atom_type_scat_dispersion_real
_atom_type_scat_dispersion_imag
_atom_type_scat_Cromer_Mann_a1
_atom_type_scat_Cromer_Mann_b1
_atom_type_scat_Cromer_Mann_a2
_atom_type_scat_Cromer_Mann_b2
_atom_type_scat_Cromer_Mann_a3
_atom_type_scat_Cromer_Mann_b3
_atom_type_scat_Cromer_Mann_a4
_atom_type_scat_Cromer_Mann_b4
_atom_type_scat_Cromer_Mann_c
_atom_type_scat_source
C 0.0181 0.0091 2.3100 20.8439 1.0200 10.2075 1.5886 0.5687 0.8650 51.6512 0.2156 'International Tables Vol C 4.2.6.8 and 6.1.1.4'
H 0.0000 0.0000 0.4930 10.5109 0.3229 26.1257 0.1402 3.1424 0.0408 57.7998 0.0030 'International Tables Vol C 4.2.6.8 and 6.1.1.4'
N 0.0311 0.0180 12.2126 0.0057 3.1322 9.8933 2.0125 28.9975 1.1663 0.5826 -11.5290 'International Tables Vol C 4.2.6.8 and 6.1.1.4'
O 0.0492 0.0322 3.0485 13.2771 2.2868 5.7011 1.5463 0.3239 0.8670 32.9089 0.2508 'International Tables Vol C 4.2.6.8 and 6.1.1.4'
F 0.0727 0.0534 3.5392 10.2825 2.6412 4.2944 1.5170 0.2615 1.0243 26.1476 0.2776 'International Tables Vol C 4.2.6.8 and 6.1.1.4'
P 0.2955 0.4335 6.4345 1.9067 4.1791 27.1570 1.7800 0.5260 1.4908 68.1645 1.1149 'International Tables Vol C 4.2.6.8 and 6.1.1.4'
Cu -1.9646 0.5888 13.3380 3.5828 7.1676 0.2470 5.6158 11.3966 1.6735 64.8126 1.1910 'International Tables Vol C 4.2.6.8 and 6.1.1.4'

loop_
_geom_angle_atom_site_label_1
_geom_angle_site_symmetry_1
_geom_angle_atom_site_label_2
_geom_angle_atom_site_label_3
_geom_angle_site_symmetry_3
_geom_angle
_geom_angle_publ_flag
P1 . Cu1 P2 . 113.83(5) yes
P1 . Cu1 N1 . 110.44(11) yes
P2 . Cu1 N1 . 124.55(12) yes
P1 . Cu1 N2 . 105.71(12) yes
P2 . Cu1 N2 . 117.08(11) yes
N1 . Cu1 N2 . 79.49(17) yes
Cu1 . P1 C12 . 119.78(15) yes
Cu1 . P1 C18 . 114.18(15) yes
C12 . P1 C18 . 102.9(2) yes
Cu1 . P1 C24 . 111.46(14) yes
C12 . P1 C24 . 104.2(2) yes
C18 . P1 C24 . 102.4(2) yes
Cu1 . P2 C35 . 109.05(14) yes
Cu1 . P2 C36 . 117.86(15) yes
C35 . P2 C36 . 104.2(2) yes
Cu1 . P2 C42 . 118.69(16) yes
C35 . P2 C42 . 102.2(2) yes
C36 . P2 C42 . 102.8(2) yes
F1 2_565 P3 F3 2_565 90.2(2) yes
F1 2_565 P3 F2 2_565 89.90(18) yes
F3 2_565 P3 F2 2_565 89.3(2) yes
F1 2_565 P3 F1 . 179.993 yes
F3 2_565 P3 F1 . 89.8(2) yes
F2 2_565 P3 F1 . 90.10(18) yes
F1 2_565 P3 F2 . 90.10(18) yes
F3 2_565 P3 F2 . 90.7(2) yes
F2 2_565 P3 F2 . 179.993 yes
F1 . P3 F2 . 89.90(18) yes
F1 2_565 P3 F3 . 89.8(2) yes
F3 2_565 P3 F3 . 179.993 yes
F2 2_565 P3 F3 . 90.7(2) yes
F1 . P3 F3 . 90.2(2) yes
F2 . P3 F3 . 89.3(2) yes
F4 . P4 F5 . 87.8(4) yes
F4 . P4 F6 . 81.7(4) yes
F5 . P4 F6 . 89.0(3) yes
F4 . P4 F7 . 177.6(5) yes
F5 . P4 F7 . 90.8(5) yes
F6 . P4 F7 . 96.4(4) yes
F4 . P4 F8 . 90.0(4) yes
F5 . P4 F8 . 177.5(5) yes
F6 . P4 F8 . 89.6(3) yes
F7 . P4 F8 . 91.4(4) yes
F4 . P4 F9 . 87.2(4) yes
F5 . P4 F9 . 88.3(3) yes
F6 . P4 F9 . 168.6(4) yes
F7 . P4 F9 . 94.7(4) yes
F8 . P4 F9 . 92.7(3) yes
C1 . O1 C2 . 118.3(5) yes
C29 . O2 C30 . 118.7(3) yes
Cu1 . N1 C2 . 125.9(3) yes
Cu1 . N1 C6 . 114.1(3) yes
C2 . N1 C6 . 119.9(4) yes
Cu1 . N2 C7 . 114.4(4) yes
Cu1 . N2 C11 . 124.3(4) yes
C7 . N2 C11 . 121.3(5) yes
O1 . C1 H11 . 109.6 no
O1 . C1 H12 . 109.6 no
H11 . C1 H12 . 109.5 no
O1 . C1 H13 . 109.3 no
H11 . C1 H13 . 109.5 no
H12 . C1 H13 . 109.5 no
O1 . C2 N1 . 112.9(4) yes
O1 . C2 C3 . 124.6(5) yes
N1 . C2 C3 . 122.5(5) yes
C2 . C3 C4 . 116.4(6) yes
C2 . C3 H31 . 121.8 no
C4 . C3 H31 . 121.9 no
C3 . C4 C5 . 122.7(5) yes
C3 . C4 H41 . 118.4 no
C5 . C4 H41 . 118.9 no
C4 . C5 C6 . 118.7(5) yes
C4 . C5 H51 . 120.6 no
C6 . C5 H51 . 120.7 no
C5 . C6 N1 . 119.8(5) yes
C5 . C6 C7 . 123.9(5) yes
N1 . C6 C7 . 116.3(4) yes
C6 . C7 N2 . 115.6(4) yes
C6 . C7 C8 . 123.8(5) yes
N2 . C7 C8 . 120.6(5) yes
C7 . C8 C9 . 117.6(6) yes
C7 . C8 H81 . 120.9 no
C9 . C8 H81 . 121.5 no
C8 . C9 C10 . 122.4(5) yes
C8 . C9 H91 . 118.5 no
C10 . C9 H91 . 119.1 no
C9 . C10 C11 . 119.4(6) yes
C9 . C10 H101 . 120.5 no
C11 . C10 H101 . 120.1 no
C10 . C11 N2 . 118.7(6) yes
C10 . C11 H111 . 120.8 no
N2 . C11 H111 . 120.4 no
P1 . C12 C13 . 123.5(4) yes
P1 . C12 C17 . 117.6(3) yes
C13 . C12 C17 . 118.8(4) yes
C12 . C13 C14 . 121.0(5) yes
C12 . C13 H131 . 119.5 no
C14 . C13 H131 . 119.5 no
C13 . C14 C15 . 120.0(5) yes
C13 . C14 H141 . 120.0 no
C15 . C14 H141 . 120.0 no
C14 . C15 C16 . 120.4(5) yes
C14 . C15 H151 . 119.9 no
C16 . C15 H151 . 119.7 no
C15 . C16 C17 . 119.0(5) yes
C15 . C16 H161 . 120.4 no
C17 . C16 H161 . 120.6 no
C16 . C17 C12 . 120.7(5) yes
C16 . C17 H171 . 119.5 no
C12 . C17 H171 . 119.8 no
P1 . C18 C19 . 123.2(4) yes
P1 . C18 C23 . 118.4(3) yes
C19 . C18 C23 . 118.4(4) yes
C18 . C19 C20 . 120.3(4) yes
C18 . C19 H191 . 119.9 no
C20 . C19 H191 . 119.8 no
C19 . C20 C21 . 121.5(4) yes
C19 . C20 H201 . 119.2 no
C21 . C20 H201 . 119.2 no
C20 . C21 C22 . 118.8(4) yes
C20 . C21 H211 . 120.7 no
C22 . C21 H211 . 120.5 no
C21 . C22 C23 . 119.9(4) yes
C21 . C22 H221 . 120.0 no
C23 . C22 H221 . 120.1 no
C18 . C23 C22 . 121.1(4) yes
C18 . C23 H231 . 119.4 no
C22 . C23 H231 . 119.5 no
P1 . C24 C25 . 123.1(4) yes
P1 . C24 C29 . 119.2(3) yes
C25 . C24 C29 . 117.5(4) yes
C24 . C25 C26 . 120.6(4) yes
C24 . C25 H251 . 119.7 no
C26 . C25 H251 . 119.7 no
C25 . C26 C27 . 120.8(4) yes
C25 . C26 H261 . 119.7 no
C27 . C26 H261 . 119.6 no
C26 . C27 C28 . 119.4(5) yes
C26 . C27 H271 . 120.3 no
C28 . C27 H271 . 120.3 no
C27 . C28 C29 . 119.5(5) yes
C27 . C28 H281 . 120.2 no
C29 . C28 H281 . 120.3 no
C24 . C29 O2 . 120.0(4) yes
C24 . C29 C28 . 122.2(4) yes
O2 . C29 C28 . 117.7(4) yes
O2 . C30 C31 . 121.8(4) yes
O2 . C30 C35 . 116.0(4) yes
C31 . C30 C35 . 122.2(4) yes
C30 . C31 C32 . 118.5(5) yes
C30 . C31 H311 . 120.6 no
C32 . C31 H311 . 120.9 no
C31 . C32 C33 . 120.9(5) yes
C31 . C32 H321 . 119.4 no
C33 . C32 H321 . 119.7 no
C32 . C33 C34 . 120.3(5) yes
C32 . C33 H331 . 119.7 no
C34 . C33 H331 . 120.0 no
C33 . C34 C35 . 120.4(5) yes
C33 . C34 H341 . 119.7 no
C35 . C34 H341 . 119.9 no
P2 . C35 C30 . 117.5(3) yes
P2 . C35 C34 . 124.6(4) yes
C30 . C35 C34 . 117.7(4) yes
P2 . C36 C37 . 118.8(4) yes
P2 . C36 C41 . 122.6(4) yes
C37 . C36 C41 . 118.4(4) yes
C36 . C37 C38 . 121.1(5) yes
C36 . C37 H371 . 119.5 no
C38 . C37 H371 . 119.4 no
C37 . C38 C39 . 119.1(5) yes
C37 . C38 H381 . 120.4 no
C39 . C38 H381 . 120.5 no
C38 . C39 C40 . 119.9(5) yes
C38 . C39 H391 . 120.1 no
C40 . C39 H391 . 120.0 no
C39 . C40 C41 . 121.1(5) yes
C39 . C40 H401 . 119.6 no
C41 . C40 H401 . 119.3 no
C40 . C41 C36 . 120.3(5) yes
C40 . C41 H411 . 119.9 no
C36 . C41 H411 . 119.7 no
P2 . C42 C43 . 120.4(4) yes
P2 . C42 C47 . 119.4(4) yes
C43 . C42 C47 . 120.1(4) yes
C42 . C43 C44 . 120.2(6) yes
C42 . C43 H431 . 120.0 no
C44 . C43 H431 . 119.8 no
C43 . C44 C45 . 119.4(6) yes
C43 . C44 H441 . 120.1 no
C45 . C44 H441 . 120.4 no
C44 . C45 C46 . 120.4(5) yes
C44 . C45 H451 . 119.8 no
C46 . C45 H451 . 119.8 no
C45 . C46 C47 . 120.9(6) yes
C45 . C46 H461 . 119.7 no
C47 . C46 H461 . 119.5 no
C42 . C47 C46 . 118.9(5) yes
C42 . C47 H471 . 120.5 no
C46 . C47 H471 . 120.6 no

loop_
_geom_bond_atom_site_label_1
_geom_bond_atom_site_label_2
_geom_bond_site_symmetry_2
_geom_bond_distance
_geom_bond_publ_flag
Cu1 P1 . 2.2711(12) yes
Cu1 P2 . 2.2387(12) yes
Cu1 N1 . 2.045(4) yes
Cu1 N2 . 2.096(4) yes
P1 C12 . 1.823(5) yes
P1 C18 . 1.838(5) yes
P1 C24 . 1.836(5) yes
P2 C35 . 1.830(4) yes
P2 C36 . 1.826(4) yes
P2 C42 . 1.829(5) yes
P3 F1 2_565 1.624(4) yes
P3 F3 2_565 1.589(3) yes
P3 F2 2_565 1.580(3) yes
P3 F1 . 1.624(4) yes
P3 F2 . 1.580(3) yes
P3 F3 . 1.589(3) yes
P4 F4 . 1.599(6) yes
P4 F5 . 1.574(6) yes
P4 F6 . 1.581(5) yes
P4 F7 . 1.498(6) yes
P4 F8 . 1.547(6) yes
P4 F9 . 1.460(4) yes
O1 C1 . 1.443(7) yes
O1 C2 . 1.330(7) yes
O2 C29 . 1.398(5) yes
O2 C30 . 1.400(5) yes
N1 C2 . 1.308(7) yes
N1 C6 . 1.378(6) yes
N2 C7 . 1.335(7) yes
N2 C11 . 1.379(7) yes
C1 H11 . 0.950 no
C1 H12 . 0.950 no
C1 H13 . 0.950 no
C2 C3 . 1.416(8) yes
C3 C4 . 1.364(9) yes
C3 H31 . 0.950 no
C4 C5 . 1.349(9) yes
C4 H41 . 0.950 no
C5 C6 . 1.393(8) yes
C5 H51 . 0.950 no
C6 C7 . 1.459(8) yes
C7 C8 . 1.429(8) yes
C8 C9 . 1.359(10) yes
C8 H81 . 0.950 no
C9 C10 . 1.358(10) yes
C9 H91 . 0.950 no
C10 C11 . 1.408(8) yes
C10 H101 . 0.950 no
C11 H111 . 0.950 no
C12 C13 . 1.397(6) yes
C12 C17 . 1.389(7) yes
C13 C14 . 1.377(7) yes
C13 H131 . 0.950 no
C14 C15 . 1.378(9) yes
C14 H141 . 0.950 no
C15 C16 . 1.400(8) yes
C15 H151 . 0.950 no
C16 C17 . 1.400(7) yes
C16 H161 . 0.950 no
C17 H171 . 0.950 no
C18 C19 . 1.387(6) yes
C18 C23 . 1.395(6) yes
C19 C20 . 1.386(6) yes
C19 H191 . 0.950 no
C20 C21 . 1.371(7) yes
C20 H201 . 0.950 no
C21 C22 . 1.396(7) yes
C21 H211 . 0.950 no
C22 C23 . 1.387(6) yes
C22 H221 . 0.950 no
C23 H231 . 0.950 no
C24 C25 . 1.386(7) yes
C24 C29 . 1.401(6) yes
C25 C26 . 1.397(7) yes
C25 H251 . 0.950 no
C26 C27 . 1.381(7) yes
C26 H261 . 0.950 no
C27 C28 . 1.388(7) yes
C27 H271 . 0.950 no
C28 C29 . 1.380(7) yes
C28 H281 . 0.950 no
C30 C31 . 1.377(6) yes
C30 C35 . 1.397(6) yes
C31 C32 . 1.395(7) yes
C31 H311 . 0.950 no
C32 C33 . 1.363(8) yes
C32 H321 . 0.950 no
C33 C34 . 1.394(7) yes
C33 H331 . 0.950 no
C34 C35 . 1.395(6) yes
C34 H341 . 0.950 no
C36 C37 . 1.391(7) yes
C36 C41 . 1.389(7) yes
C37 C38 . 1.392(7) yes
C37 H371 . 0.950 no
C38 C39 . 1.402(9) yes
C38 H381 . 0.950 no
C39 C40 . 1.354(9) yes
C39 H391 . 0.950 no
C40 C41 . 1.391(7) yes
C40 H401 . 0.950 no
C41 H411 . 0.950 no
C42 C43 . 1.378(7) yes
C42 C47 . 1.400(7) yes
C43 C44 . 1.402(8) yes
C43 H431 . 0.950 no
C44 C45 . 1.377(10) yes
C44 H441 . 0.950 no
C45 C46 . 1.375(10) yes
C45 H451 . 0.950 no
C46 C47 . 1.388(7) yes
C46 H461 . 0.950 no
C47 H471 . 0.950 no

loop_
_geom_hbond_atom_site_label_D
_geom_hbond_atom_site_label_H
_geom_hbond_atom_site_label_A
_geom_hbond_angle_DHA
_geom_hbond_distance_DH
_geom_hbond_distance_HA
_geom_hbond_distance_DA
_geom_hbond_publ_flag
C17 H171 O1 164 0.95 2.59 3.516(8) yes
